data_1563247
loop_
_publ_author_name
'Zhao, Jing'
'Liang, Jingjing'
'Pan, Yingli'
'Zhang, Yong'
'Jia, Dingxian'

_publ_section_title
;
 Effect of lanthanide contraction on the mixed polyamine systems
 Ln/Sb/Se/(en+dien) and Ln/Sb/Se/(en+trien): Syntheses and
 characterizations of lanthanide complexes with a tetraelenidoantimonate
 ligand
;
_journal_issue 6
_journal_name_full 'Journal of Solid State Chemistry'
_journal_page_first 1451
_journal_page_last 1458
_journal_paper_doi 10.1016/j.jssc.2011.03.039
_journal_volume 184
_journal_year 2011
_chemical_formula_moiety 'C16 H58 N14 Sb2 Se8 Sm2'
_chemical_formula_sum 'C16 H58 N14 Sb2 Se8 Sm2'
_chemical_formula_weight 1622.64
_space_group_IT_number 2
_space_group_name_Hall '-P 1'
_space_group_name_H-M_alt 'P -1'
_symmetry_cell_setting triclinic
_symmetry_Int_Tables_number 2
_symmetry_space_group_name_Hall '-P 1'
_symmetry_space_group_name_H-M 'P -1'
_atom_sites_solution_hydrogens geom
_atom_sites_solution_primary direct
_atom_sites_solution_secondary difmap
_audit_creation_method SHELXL-97
_cell_angle_alpha 88.888(9)
_cell_angle_beta 88.651(9)
_cell_angle_gamma 86.658(9)
_cell_formula_units_Z 2
_cell_length_a 10.037(3)
_cell_length_b 12.117(3)
_cell_length_c 17.125(4)
_cell_measurement_reflns_used 8989
_cell_measurement_temperature 223(2)
_cell_measurement_theta_max 25.0
_cell_measurement_theta_min 3.1
_cell_volume 2078.3(9)
_computing_cell_refinement CrystalClear
_computing_data_collection CrystalClear
_computing_data_reduction CrystalStructure
_computing_structure_refinement 'SHELXL-97 (Sheldrick, 1997)'
_computing_structure_solution 'SHELXS-97 (Sheldrick, 1990)'
_diffrn_ambient_temperature 223(2)
_diffrn_detector_area_resol_mean 14.63
_diffrn_measured_fraction_theta_full 0.991
_diffrn_measured_fraction_theta_max 0.991
_diffrn_measurement_device_type 'Rigaku Saturn'
_diffrn_measurement_method \w
_diffrn_radiation_monochromator graphite
_diffrn_radiation_source 'fine-focus sealed tube'
_diffrn_radiation_type MoK\a
_diffrn_radiation_wavelength 0.71073
_diffrn_reflns_av_R_equivalents 0.0645
_diffrn_reflns_av_sigmaI/netI 0.0751
_diffrn_reflns_limit_h_max 11
_diffrn_reflns_limit_h_min -11
_diffrn_reflns_limit_k_max 14
_diffrn_reflns_limit_k_min -13
_diffrn_reflns_limit_l_max 19
_diffrn_reflns_limit_l_min -20
_diffrn_reflns_number 19802
_diffrn_reflns_theta_full 25.00
_diffrn_reflns_theta_max 25.00
_diffrn_reflns_theta_min 3.10
_exptl_absorpt_coefficient_mu 11.107
_exptl_absorpt_correction_T_max 0.2148
_exptl_absorpt_correction_T_min 0.0521
_exptl_absorpt_correction_type multi-scan
_exptl_absorpt_process_details 'Jacobson, R. (1998) Private communication'
_exptl_crystal_colour orange
_exptl_crystal_density_diffrn 2.593
_exptl_crystal_density_method 'not measured'
_exptl_crystal_description prism
_exptl_crystal_F_000 1500
_exptl_crystal_size_max 0.65
_exptl_crystal_size_mid 0.30
_exptl_crystal_size_min 0.20
_refine_diff_density_max 2.779
_refine_diff_density_min -1.489
_refine_diff_density_rms 0.306
_refine_ls_extinction_method none
_refine_ls_goodness_of_fit_ref 1.121
_refine_ls_hydrogen_treatment constr
_refine_ls_matrix_type full
_refine_ls_number_parameters 371
_refine_ls_number_reflns 7260
_refine_ls_number_restraints 6
_refine_ls_restrained_S_all 1.120
_refine_ls_R_factor_all 0.0641
_refine_ls_R_factor_gt 0.0481
_refine_ls_shift/su_max 0.001
_refine_ls_shift/su_mean 0.000
_refine_ls_structure_factor_coef Fsqd
_refine_ls_weighting_details 'calc w=1/[\s^2^(Fo^2^)+(0.0762P)^2^+58.1405P] where P=(Fo^2^+2Fc^2^)/3'
_refine_ls_weighting_scheme calc
_refine_ls_wR_factor_gt 0.1293
_refine_ls_wR_factor_ref 0.1382
_reflns_number_gt 5973
_reflns_number_total 7260
_reflns_threshold_expression >2sigma(I)
_cod_data_source_file JSSC-2011-184-1451.cif
_cod_data_source_block complex_2a
_cod_original_cell_volume 2078.2(9)
_cod_database_code 1563247

loop_
_symmetry_equiv_pos_as_xyz
'x, y, z'
'-x, -y, -z'

loop_
_atom_site_label
_atom_site_type_symbol
_atom_site_fract_x
_atom_site_fract_y
_atom_site_fract_z
_atom_site_U_iso_or_equiv
_atom_site_adp_type
_atom_site_occupancy
_atom_site_symmetry_multiplicity
_atom_site_calc_flag
_atom_site_refinement_flags
_atom_site_disorder_assembly
_atom_site_disorder_group
Sb1 Sb 1.00893(12) 0.25062(9) 0.65484(6) 0.0314(3) Uani 1 1 d . . .
Sb2 Sb 0.47200(12) 0.24568(9) 1.15761(6) 0.0316(3) Uani 1 1 d . . .
Se1 Se 0.93406(19) 0.13630(14) 0.54610(10) 0.0348(4) Uani 1 1 d . . .
Se2 Se 0.8427(2) 0.40448(16) 0.67402(11) 0.0435(5) Uani 1 1 d . . .
Se3 Se 1.0268(2) 0.12343(17) 0.76741(11) 0.0467(5) Uani 1 1 d . . .
Se4 Se 1.2228(2) 0.32415(17) 0.61641(13) 0.0472(5) Uani 1 1 d . . .
Se5 Se 0.5463(2) 0.35331(14) 1.04150(10) 0.0391(5) Uani 1 1 d . . .
Se6 Se 0.6135(2) 0.07491(16) 1.16909(12) 0.0466(5) Uani 1 1 d . . .
Se7 Se 0.2445(2) 0.1952(2) 1.14110(15) 0.0596(6) Uani 1 1 d . . .
Se8 Se 0.5010(2) 0.37188(16) 1.26653(10) 0.0419(5) Uani 1 1 d . . .
Sm1 Sm 0.89054(8) 0.24080(7) 0.38754(5) 0.0264(2) Uani 1 1 d . . .
Sm2 Sm 0.59012(9) 0.25851(7) 0.88011(5) 0.0294(2) Uani 1 1 d . . .
N1 N 1.0892(15) 0.3414(12) 0.4206(9) 0.038(3) Uani 1 1 d . . .
H1A H 1.0757 0.4128 0.4038 0.046 Uiso 1 1 calc R . .
H1B H 1.0944 0.3421 0.4735 0.046 Uiso 1 1 calc R . .
N2 N 1.1101(15) 0.1310(13) 0.3580(10) 0.043(4) Uani 1 1 d . . .
H2A H 1.1025 0.0595 0.3738 0.051 Uiso 1 1 calc R . .
H2B H 1.1259 0.1317 0.3054 0.051 Uiso 1 1 calc R . .
N3 N 0.858(2) 0.4054(13) 0.2981(10) 0.055(5) Uani 1 1 d . . .
H3A H 0.7694 0.4190 0.2898 0.066 Uiso 1 1 calc R . .
H3B H 0.8889 0.4656 0.3212 0.066 Uiso 1 1 calc R . .
N4 N 0.887(2) 0.1963(14) 0.2408(11) 0.060(5) Uani 1 1 d . . .
H4A H 0.9571 0.1471 0.2303 0.072 Uiso 1 1 calc R . .
H4B H 0.8112 0.1619 0.2320 0.072 Uiso 1 1 calc R . .
N5 N 0.8038(15) 0.4034(12) 0.4675(9) 0.037(3) Uani 1 1 d . . .
H5A H 0.8395 0.3968 0.5159 0.045 Uiso 1 1 calc R . .
H5B H 0.8329 0.4664 0.4448 0.045 Uiso 1 1 calc R . .
N6 N 0.6475(15) 0.2277(13) 0.4296(10) 0.043(4) Uani 1 1 d . . .
H6 H 0.5989 0.2509 0.3868 0.051 Uiso 1 1 calc R . .
N7 N 0.8104(17) 0.0442(12) 0.3831(10) 0.045(4) Uani 1 1 d . . .
H7A H 0.8362 0.0149 0.3362 0.054 Uiso 1 1 calc R . .
H7B H 0.8525 0.0026 0.4209 0.054 Uiso 1 1 calc R . .
N8 N 0.6692(18) 0.1011(13) 0.7905(9) 0.047(4) Uani 1 1 d . . .
H8A H 0.7596 0.0925 0.7938 0.056 Uiso 1 1 calc R . .
H8B H 0.6354 0.0381 0.8104 0.056 Uiso 1 1 calc R . .
N9 N 0.5372(18) 0.2869(15) 0.7385(10) 0.052(4) Uani 1 1 d . . .
H9A H 0.4609 0.3309 0.7345 0.063 Uiso 1 1 calc R . .
H9B H 0.6042 0.3227 0.7142 0.063 Uiso 1 1 calc R . .
N10 N 0.3913(15) 0.3997(13) 0.8678(10) 0.048(4) Uani 1 1 d D . .
N11 N 0.3746(17) 0.1746(13) 0.9196(11) 0.057(5) Uani 1 1 d D . .
H11A H 0.3651 0.1138 0.8904 0.068 Uiso 1 1 calc R . .
H11B H 0.3789 0.1521 0.9705 0.068 Uiso 1 1 calc R . .
N12 N 0.6874(15) 0.4472(12) 0.8714(10) 0.042(4) Uani 1 1 d . . .
H12A H 0.6708 0.4764 0.8230 0.050 Uiso 1 1 calc R . .
H12B H 0.6423 0.4917 0.9066 0.050 Uiso 1 1 calc R . .
N13 N 0.8310(16) 0.2561(13) 0.9217(9) 0.039(4) Uani 1 1 d . . .
H13 H 0.8835 0.2342 0.8794 0.047 Uiso 1 1 calc R . .
N14 N 0.6561(17) 0.0850(13) 0.9619(9) 0.046(4) Uani 1 1 d . . .
H14A H 0.6167 0.0912 1.0102 0.055 Uiso 1 1 calc R . .
H14B H 0.6242 0.0250 0.9390 0.055 Uiso 1 1 calc R . .
C1 C 1.2145(19) 0.300(2) 0.3897(15) 0.059(6) Uani 1 1 d . . .
H1C H 1.2870 0.3290 0.4188 0.071 Uiso 1 1 calc R . .
H1D H 1.2243 0.3228 0.3348 0.071 Uiso 1 1 calc R . .
C2 C 1.222(2) 0.1748(19) 0.3961(16) 0.062(6) Uani 1 1 d . . .
H2C H 1.3057 0.1453 0.3717 0.074 Uiso 1 1 calc R . .
H2D H 1.2215 0.1519 0.4513 0.074 Uiso 1 1 calc R . .
C3 C 0.929(3) 0.388(2) 0.2216(14) 0.066(5) Uani 1 1 d . . .
H3C H 0.9054 0.4493 0.1856 0.079 Uiso 1 1 calc R . .
H3D H 1.0261 0.3862 0.2291 0.079 Uiso 1 1 calc R . .
C4 C 0.894(3) 0.284(2) 0.1879(14) 0.066(5) Uani 1 1 d . . .
H4C H 0.8078 0.2962 0.1630 0.079 Uiso 1 1 calc R . .
H4D H 0.9607 0.2638 0.1470 0.079 Uiso 1 1 calc R . .
C5 C 0.654(2) 0.4155(16) 0.4767(13) 0.047(5) Uani 1 1 d . . .
H5C H 0.6289 0.4652 0.5198 0.057 Uiso 1 1 calc R . .
H5D H 0.6151 0.4472 0.4287 0.057 Uiso 1 1 calc R . .
C6 C 0.602(2) 0.3039(19) 0.4932(13) 0.058(6) Uani 1 1 d . . .
H6A H 0.6358 0.2749 0.5433 0.069 Uiso 1 1 calc R . .
H6B H 0.5047 0.3097 0.4966 0.069 Uiso 1 1 calc R . .
C7 C 0.610(2) 0.119(2) 0.4466(16) 0.063(7) Uani 1 1 d . . .
H7C H 0.5126 0.1195 0.4465 0.075 Uiso 1 1 calc R . .
H7D H 0.6385 0.0992 0.4996 0.075 Uiso 1 1 calc R . .
C8 C 0.664(2) 0.034(2) 0.3937(15) 0.063(7) Uani 1 1 d . . .
H8C H 0.6205 0.0428 0.3431 0.076 Uiso 1 1 calc R . .
H8D H 0.6464 -0.0391 0.4154 0.076 Uiso 1 1 calc R . .
C9 C 0.637(3) 0.1082(19) 0.7071(12) 0.057(6) Uani 1 1 d . . .
H9C H 0.7126 0.1368 0.6769 0.069 Uiso 1 1 calc R . .
H9D H 0.6209 0.0347 0.6879 0.069 Uiso 1 1 calc R . .
C10 C 0.520(2) 0.182(2) 0.6979(14) 0.062(6) Uani 1 1 d . . .
H10A H 0.4415 0.1463 0.7198 0.075 Uiso 1 1 calc R . .
H10B H 0.5051 0.1967 0.6422 0.075 Uiso 1 1 calc R . .
C11A C 0.269(4) 0.343(4) 0.851(2) 0.061(10) Uani 0.54 1 d PD . .
C11B C 0.257(3) 0.3737(19) 0.898(4) 0.068(10) Uani 0.46 1 d PD . .
C12 C 0.2558(19) 0.2511(19) 0.910(2) 0.065(10) Uani 1 1 d D . .
C13 C 0.831(2) 0.4521(18) 0.8852(15) 0.057(6) Uani 1 1 d . . .
H13A H 0.8820 0.4408 0.8363 0.068 Uiso 1 1 calc R . .
H13B H 0.8496 0.5246 0.9054 0.068 Uiso 1 1 calc R . .
C14 C 0.869(3) 0.3648(19) 0.9423(15) 0.063(6) Uani 1 1 d . . .
H14C H 0.9660 0.3624 0.9482 0.076 Uiso 1 1 calc R . .
H14D H 0.8276 0.3839 0.9930 0.076 Uiso 1 1 calc R . .
C15 C 0.861(2) 0.1754(18) 0.9867(12) 0.053(5) Uani 1 1 d . . .
H15A H 0.8243 0.2051 1.0360 0.064 Uiso 1 1 calc R . .
H15B H 0.9577 0.1629 0.9915 0.064 Uiso 1 1 calc R . .
C16 C 0.800(2) 0.0669(17) 0.9704(11) 0.055(6) Uani 1 1 d . . .
H16A H 0.8394 0.0354 0.9224 0.066 Uiso 1 1 calc R . .
H16B H 0.8180 0.0143 1.0135 0.066 Uiso 1 1 calc R . .

loop_
_atom_site_aniso_label
_atom_site_aniso_U_11
_atom_site_aniso_U_22
_atom_site_aniso_U_33
_atom_site_aniso_U_23
_atom_site_aniso_U_13
_atom_site_aniso_U_12
Sb1 0.0394(7) 0.0309(6) 0.0238(6) -0.0019(5) -0.0011(5) 0.0008(5)
Sb2 0.0367(6) 0.0323(6) 0.0258(6) 0.0004(5) 0.0030(5) -0.0034(5)
Se1 0.0479(11) 0.0319(9) 0.0250(9) -0.0012(7) -0.0053(8) -0.0030(8)
Se2 0.0536(12) 0.0379(10) 0.0377(10) -0.0053(8) 0.0031(9) 0.0084(9)
Se3 0.0673(14) 0.0457(11) 0.0255(9) 0.0045(8) 0.0027(9) 0.0076(10)
Se4 0.0391(11) 0.0499(11) 0.0535(12) -0.0012(10) -0.0037(9) -0.0078(9)
Se5 0.0607(12) 0.0314(9) 0.0240(9) 0.0010(7) 0.0107(8) 0.0019(9)
Se6 0.0641(13) 0.0343(10) 0.0403(11) 0.0027(8) 0.0002(10) 0.0062(9)
Se7 0.0427(12) 0.0678(15) 0.0701(15) 0.0016(12) -0.0069(11) -0.0176(11)
Se8 0.0547(12) 0.0448(10) 0.0266(9) -0.0052(8) 0.0034(8) -0.0064(9)
Sm1 0.0281(4) 0.0278(4) 0.0232(4) -0.0015(3) 0.0013(3) -0.0009(3)
Sm2 0.0331(5) 0.0277(4) 0.0269(5) -0.0026(3) 0.0029(4) 0.0003(4)
N1 0.041(9) 0.037(8) 0.037(8) -0.002(7) -0.005(7) -0.008(7)
N2 0.041(9) 0.045(9) 0.043(9) -0.020(7) 0.003(7) -0.004(7)
N3 0.088(14) 0.034(8) 0.042(10) -0.001(7) -0.003(9) 0.012(9)
N4 0.081(14) 0.045(10) 0.052(11) -0.005(8) -0.013(10) 0.020(10)
N5 0.045(9) 0.035(8) 0.032(8) -0.008(6) -0.005(7) 0.005(7)
N6 0.038(9) 0.046(9) 0.045(9) 0.004(8) -0.009(7) -0.007(7)
N7 0.064(11) 0.028(8) 0.044(9) -0.005(7) 0.004(8) -0.007(8)
N8 0.060(11) 0.042(9) 0.037(9) -0.011(7) 0.003(8) 0.008(8)
N9 0.054(11) 0.056(10) 0.045(10) -0.006(8) -0.001(8) 0.013(9)
N10 0.053(10) 0.046(9) 0.043(10) 0.004(8) 0.001(8) 0.008(8)
N11 0.071(13) 0.041(9) 0.060(12) -0.001(8) 0.014(10) -0.009(9)
N12 0.045(9) 0.025(7) 0.056(10) -0.001(7) 0.012(8) -0.005(7)
N13 0.048(9) 0.043(9) 0.025(8) 0.001(7) 0.000(7) -0.002(7)
N14 0.061(11) 0.040(9) 0.035(9) 0.007(7) 0.004(8) 0.009(8)
C1 0.023(10) 0.080(16) 0.077(16) -0.019(13) -0.003(10) -0.022(10)
C2 0.034(11) 0.068(15) 0.081(17) -0.017(13) 0.005(11) 0.017(11)
C3 0.072(11) 0.083(12) 0.043(9) 0.000(8) 0.004(8) -0.009(10)
C4 0.072(11) 0.083(12) 0.043(9) 0.000(8) 0.004(8) -0.009(10)
C5 0.046(11) 0.043(11) 0.050(12) -0.001(9) 0.002(9) 0.011(9)
C6 0.043(12) 0.075(15) 0.050(13) 0.023(11) 0.014(10) 0.024(11)
C7 0.034(11) 0.075(16) 0.082(17) -0.010(14) 0.014(11) -0.021(11)
C8 0.043(12) 0.088(17) 0.061(15) 0.014(13) 0.002(11) -0.030(12)
C9 0.080(16) 0.059(13) 0.032(11) -0.010(10) -0.008(11) 0.007(12)
C10 0.057(14) 0.080(17) 0.051(13) -0.014(12) -0.003(11) -0.002(13)
C11A 0.037(10) 0.075(17) 0.066(3) 0.020(18) 0.004(14) -0.006(11)
C11B 0.038(10) 0.078(17) 0.074(3) 0.016(18) 0.003(14) -0.011(11)
C12 0.039(10) 0.072(17) 0.084(3) 0.013(18) 0.005(14) -0.007(11)
C13 0.051(13) 0.049(12) 0.073(16) 0.002(11) -0.012(11) -0.019(10)
C14 0.071(16) 0.056(14) 0.062(15) 0.019(12) -0.002(12) 0.002(12)
C15 0.051(12) 0.068(14) 0.038(11) 0.005(10) 0.001(9) 0.016(11)
C16 0.092(18) 0.045(11) 0.025(10) 0.006(8) 0.012(10) 0.014(12)

loop_
_atom_type_symbol
_atom_type_description
_atom_type_scat_dispersion_real
_atom_type_scat_dispersion_imag
_atom_type_scat_source
C C 0.0033 0.0016 'International Tables Vol C Tables 4.2.6.8 and 6.1.1.4'
H H 0.0000 0.0000 'International Tables Vol C Tables 4.2.6.8 and 6.1.1.4'
N N 0.0061 0.0033 'International Tables Vol C Tables 4.2.6.8 and 6.1.1.4'
Sb Sb -0.5866 1.5461 'International Tables Vol C Tables 4.2.6.8 and 6.1.1.4'
Sm Sm -0.1638 3.4418 'International Tables Vol C Tables 4.2.6.8 and 6.1.1.4'
Se Se -0.0929 2.2259 'International Tables Vol C Tables 4.2.6.8 and 6.1.1.4'

loop_
_geom_angle_atom_site_label_1
_geom_angle_atom_site_label_2
_geom_angle_atom_site_label_3
_geom_angle
_geom_angle_site_symmetry_1
_geom_angle_site_symmetry_3
Se4 Sb1 Se3 112.56(9) . .
Se4 Sb1 Se2 109.17(8) . .
Se3 Sb1 Se2 113.42(8) . .
Se4 Sb1 Se1 108.45(8) . .
Se3 Sb1 Se1 104.92(8) . .
Se2 Sb1 Se1 108.05(8) . .
Se7 Sb2 Se6 107.86(9) . .
Se7 Sb2 Se8 114.45(9) . .
Se6 Sb2 Se8 112.36(8) . .
Se7 Sb2 Se5 109.64(9) . .
Se6 Sb2 Se5 109.14(8) . .
Se8 Sb2 Se5 103.24(8) . .
Sb1 Se1 Sm1 119.59(7) . .
Sb2 Se5 Sm2 124.15(7) . .
N1 Sm1 N3 80.4(6) . .
N1 Sm1 N5 74.1(5) . .
N3 Sm1 N5 71.6(5) . .
N1 Sm1 N6 140.0(5) . .
N3 Sm1 N6 97.2(6) . .
N5 Sm1 N6 67.5(5) . .
N1 Sm1 N2 67.0(5) . .
N3 Sm1 N2 111.8(6) . .
N5 Sm1 N2 139.3(5) . .
N6 Sm1 N2 145.0(5) . .
N1 Sm1 N7 140.9(5) . .
N3 Sm1 N7 132.4(6) . .
N5 Sm1 N7 130.1(5) . .
N6 Sm1 N7 66.5(5) . .
N2 Sm1 N7 79.2(5) . .
N1 Sm1 N4 111.9(6) . .
N3 Sm1 N4 65.0(5) . .
N5 Sm1 N4 133.9(5) . .
N6 Sm1 N4 102.6(6) . .
N2 Sm1 N4 74.2(6) . .
N7 Sm1 N4 75.1(6) . .
N1 Sm1 Se1 82.8(4) . .
N3 Sm1 Se1 152.2(4) . .
N5 Sm1 Se1 82.5(4) . .
N6 Sm1 Se1 81.8(4) . .
N2 Sm1 Se1 81.3(4) . .
N7 Sm1 Se1 72.8(4) . .
N4 Sm1 Se1 142.6(4) . .
N9 Sm2 N11 96.2(6) . .
N9 Sm2 N13 119.3(5) . .
N11 Sm2 N13 139.8(5) . .
N9 Sm2 N12 86.3(6) . .
N11 Sm2 N12 139.1(5) . .
N13 Sm2 N12 66.7(5) . .
N9 Sm2 N8 64.3(5) . .
N11 Sm2 N8 94.7(6) . .
N13 Sm2 N8 85.5(5) . .
N12 Sm2 N8 122.3(5) . .
N9 Sm2 N10 70.9(5) . .
N11 Sm2 N10 68.7(5) . .
N13 Sm2 N10 137.7(5) . .
N12 Sm2 N10 73.8(5) . .
N8 Sm2 N10 130.0(5) . .
N9 Sm2 N14 132.4(5) . .
N11 Sm2 N14 74.2(6) . .
N13 Sm2 N14 68.1(5) . .
N12 Sm2 N14 131.3(6) . .
N8 Sm2 N14 70.1(5) . .
N10 Sm2 N14 138.4(5) . .
N9 Sm2 Se5 144.3(4) . .
N11 Sm2 Se5 79.8(4) . .
N13 Sm2 Se5 81.0(3) . .
N12 Sm2 Se5 75.1(4) . .
N8 Sm2 Se5 151.0(4) . .
N10 Sm2 Se5 74.7(4) . .
N14 Sm2 Se5 81.0(4) . .
C1 N1 Sm1 116.9(12) . .
C1 N1 H1A 108.1 . .
Sm1 N1 H1A 108.1 . .
C1 N1 H1B 108.1 . .
Sm1 N1 H1B 108.1 . .
H1A N1 H1B 107.3 . .
C2 N2 Sm1 112.6(11) . .
C2 N2 H2A 109.1 . .
Sm1 N2 H2A 109.1 . .
C2 N2 H2B 109.1 . .
Sm1 N2 H2B 109.1 . .
H2A N2 H2B 107.8 . .
C3 N3 Sm1 111.7(13) . .
C3 N3 H3A 109.3 . .
Sm1 N3 H3A 109.3 . .
C3 N3 H3B 109.3 . .
Sm1 N3 H3B 109.3 . .
H3A N3 H3B 107.9 . .
C4 N4 Sm1 117.4(14) . .
C4 N4 H4A 107.9 . .
Sm1 N4 H4A 107.9 . .
C4 N4 H4B 107.9 . .
Sm1 N4 H4B 107.9 . .
H4A N4 H4B 107.2 . .
C5 N5 Sm1 114.7(11) . .
C5 N5 H5A 108.6 . .
Sm1 N5 H5A 108.6 . .
C5 N5 H5B 108.6 . .
Sm1 N5 H5B 108.6 . .
H5A N5 H5B 107.6 . .
C7 N6 C6 110.9(17) . .
C7 N6 Sm1 114.4(13) . .
C6 N6 Sm1 114.3(12) . .
C7 N6 H6 105.4 . .
C6 N6 H6 105.4 . .
Sm1 N6 H6 105.4 . .
C8 N7 Sm1 115.8(13) . .
C8 N7 H7A 108.3 . .
Sm1 N7 H7A 108.3 . .
C8 N7 H7B 108.3 . .
Sm1 N7 H7B 108.3 . .
H7A N7 H7B 107.4 . .
C9 N8 Sm2 119.5(12) . .
C9 N8 H8A 107.4 . .
Sm2 N8 H8A 107.4 . .
C9 N8 H8B 107.4 . .
Sm2 N8 H8B 107.4 . .
H8A N8 H8B 107.0 . .
C10 N9 Sm2 112.9(14) . .
C10 N9 H9A 109.0 . .
Sm2 N9 H9A 109.0 . .
C10 N9 H9B 109.0 . .
Sm2 N9 H9B 109.0 . .
H9A N9 H9B 107.8 . .
C11B N10 C11A 35.2(8) . .
C11B N10 Sm2 120.9(16) . .
C11A N10 Sm2 110(2) . .
C12 N11 Sm2 113.6(12) . .
C12 N11 H11A 108.9 . .
Sm2 N11 H11A 108.9 . .
C12 N11 H11B 108.9 . .
Sm2 N11 H11B 108.9 . .
H11A N11 H11B 107.7 . .
C13 N12 Sm2 117.3(12) . .
C13 N12 H12A 108.0 . .
Sm2 N12 H12A 108.0 . .
C13 N12 H12B 108.0 . .
Sm2 N12 H12B 108.0 . .
H12A N12 H12B 107.2 . .
C14 N13 C15 110.3(16) . .
C14 N13 Sm2 111.9(13) . .
C15 N13 Sm2 112.7(12) . .
C14 N13 H13 107.2 . .
C15 N13 H13 107.2 . .
Sm2 N13 H13 107.2 . .
C16 N14 Sm2 113.2(12) . .
C16 N14 H14A 108.9 . .
Sm2 N14 H14A 108.9 . .
C16 N14 H14B 108.9 . .
Sm2 N14 H14B 108.9 . .
H14A N14 H14B 107.7 . .
N1 C1 C2 109.2(17) . .
N1 C1 H1C 109.8 . .
C2 C1 H1C 109.8 . .
N1 C1 H1D 109.8 . .
C2 C1 H1D 109.8 . .
H1C C1 H1D 108.3 . .
N2 C2 C1 110.2(18) . .
N2 C2 H2C 109.6 . .
C1 C2 H2C 109.6 . .
N2 C2 H2D 109.6 . .
C1 C2 H2D 109.6 . .
H2C C2 H2D 108.1 . .
C4 C3 N3 110(2) . .
C4 C3 H3C 109.6 . .
N3 C3 H3C 109.6 . .
C4 C3 H3D 109.6 . .
N3 C3 H3D 109.6 . .
H3C C3 H3D 108.1 . .
N4 C4 C3 115(2) . .
N4 C4 H4C 108.6 . .
C3 C4 H4C 108.6 . .
N4 C4 H4D 108.6 . .
C3 C4 H4D 108.6 . .
H4C C4 H4D 107.5 . .
C6 C5 N5 108.7(16) . .
C6 C5 H5C 109.9 . .
N5 C5 H5C 109.9 . .
C6 C5 H5D 109.9 . .
N5 C5 H5D 109.9 . .
H5C C5 H5D 108.3 . .
N6 C6 C5 109.4(16) . .
N6 C6 H6A 109.8 . .
C5 C6 H6A 109.8 . .
N6 C6 H6B 109.8 . .
C5 C6 H6B 109.8 . .
H6A C6 H6B 108.2 . .
N6 C7 C8 116.0(19) . .
N6 C7 H7C 108.3 . .
C8 C7 H7C 108.3 . .
N6 C7 H7D 108.3 . .
C8 C7 H7D 108.3 . .
H7C C7 H7D 107.4 . .
C7 C8 N7 109.3(18) . .
C7 C8 H8C 109.8 . .
N7 C8 H8C 109.8 . .
C7 C8 H8D 109.8 . .
N7 C8 H8D 109.8 . .
H8C C8 H8D 108.3 . .
C10 C9 N8 108.4(18) . .
C10 C9 H9C 110.0 . .
N8 C9 H9C 110.0 . .
C10 C9 H9D 110.0 . .
N8 C9 H9D 110.0 . .
H9C C9 H9D 108.4 . .
C9 C10 N9 109.8(18) . .
C9 C10 H10A 109.7 . .
N9 C10 H10A 109.7 . .
C9 C10 H10B 109.7 . .
N9 C10 H10B 109.7 . .
H10A C10 H10B 108.2 . .
N10 C11A C12 107.8(18) . .
N10 C11B C12 108.0(18) . .
N11 C12 C11B 126(2) . .
N11 C12 C11A 116(3) . .
C11B C12 C11A 34.7(8) . .
C14 C13 N12 107.9(18) . .
C14 C13 H13A 110.1 . .
N12 C13 H13A 110.1 . .
C14 C13 H13B 110.1 . .
N12 C13 H13B 110.1 . .
H13A C13 H13B 108.4 . .
N13 C14 C13 114(2) . .
N13 C14 H14C 108.7 . .
C13 C14 H14C 108.7 . .
N13 C14 H14D 108.7 . .
C13 C14 H14D 108.7 . .
H14C C14 H14D 107.6 . .
N13 C15 C16 109.7(17) . .
N13 C15 H15A 109.7 . .
C16 C15 H15A 109.7 . .
N13 C15 H15B 109.7 . .
C16 C15 H15B 109.7 . .
H15A C15 H15B 108.2 . .
N14 C16 C15 110.0(17) . .
N14 C16 H16A 109.7 . .
C15 C16 H16A 109.7 . .
N14 C16 H16B 109.7 . .
C15 C16 H16B 109.7 . .
H16A C16 H16B 108.2 . .

loop_
_geom_bond_atom_site_label_1
_geom_bond_atom_site_label_2
_geom_bond_distance
_geom_bond_site_symmetry_2
Sb1 Se4 2.443(2) .
Sb1 Se3 2.448(2) .
Sb1 Se2 2.450(2) .
Sb1 Se1 2.498(2) .
Sb2 Se7 2.422(2) .
Sb2 Se6 2.448(2) .
Sb2 Se8 2.468(2) .
Sb2 Se5 2.480(2) .
Se1 Sm1 3.004(2) .
Se5 Sm2 3.026(2) .
Sm1 N1 2.478(14) .
Sm1 N3 2.502(16) .
Sm1 N5 2.523(14) .
Sm1 N6 2.540(16) .
Sm1 N2 2.552(15) .
Sm1 N7 2.561(14) .
Sm1 N4 2.581(18) .
Sm2 N9 2.508(17) .
Sm2 N11 2.516(17) .
Sm2 N13 2.535(16) .
Sm2 N12 2.538(14) .
Sm2 N8 2.550(15) .
Sm2 N10 2.561(16) .
Sm2 N14 2.566(15) .
N1 C1 1.42(3) .
N1 H1A 0.9100 .
N1 H1B 0.9100 .
N2 C2 1.45(3) .
N2 H2A 0.9100 .
N2 H2B 0.9100 .
N3 C3 1.49(3) .
N3 H3A 0.9100 .
N3 H3B 0.9100 .
N4 C4 1.39(3) .
N4 H4A 0.9100 .
N4 H4B 0.9100 .
N5 C5 1.51(2) .
N5 H5A 0.9100 .
N5 H5B 0.9100 .
N6 C7 1.41(3) .
N6 C6 1.49(3) .
N6 H6 0.9200 .
N7 C8 1.49(3) .
N7 H7A 0.9100 .
N7 H7B 0.9100 .
N8 C9 1.47(3) .
N8 H8A 0.9100 .
N8 H8B 0.9100 .
N9 C10 1.49(3) .
N9 H9A 0.9100 .
N9 H9B 0.9100 .
N10 C11B 1.481(10) .
N10 C11A 1.481(10) .
N11 C12 1.477(10) .
N11 H11A 0.9100 .
N11 H11B 0.9100 .
N12 C13 1.47(3) .
N12 H12A 0.9100 .
N12 H12B 0.9100 .
N13 C14 1.44(3) .
N13 C15 1.49(2) .
N13 H13 0.9200 .
N14 C16 1.45(3) .
N14 H14A 0.9100 .
N14 H14B 0.9100 .
C1 C2 1.51(3) .
C1 H1C 0.9800 .
C1 H1D 0.9800 .
C2 H2C 0.9800 .
C2 H2D 0.9800 .
C3 C4 1.46(3) .
C3 H3C 0.9800 .
C3 H3D 0.9800 .
C4 H4C 0.9800 .
C4 H4D 0.9800 .
C5 C6 1.49(3) .
C5 H5C 0.9800 .
C5 H5D 0.9800 .
C6 H6A 0.9800 .
C6 H6B 0.9800 .
C7 C8 1.46(3) .
C7 H7C 0.9800 .
C7 H7D 0.9800 .
C8 H8C 0.9800 .
C8 H8D 0.9800 .
C9 C10 1.45(3) .
C9 H9C 0.9800 .
C9 H9D 0.9800 .
C10 H10A 0.9800 .
C10 H10B 0.9800 .
C11A C12 1.500(10) .
C11B C12 1.497(10) .
C13 C14 1.47(3) .
C13 H13A 0.9800 .
C13 H13B 0.9800 .
C14 H14C 0.9800 .
C14 H14D 0.9800 .
C15 C16 1.52(3) .
C15 H15A 0.9800 .
C15 H15B 0.9800 .
C16 H16A 0.9800 .
C16 H16B 0.9800 .

loop_
_geom_hbond_atom_site_label_D
_geom_hbond_atom_site_label_H
_geom_hbond_atom_site_label_A
_geom_hbond_distance_DH
_geom_hbond_distance_HA
_geom_hbond_distance_DA
_geom_hbond_angle_DHA
_geom_hbond_site_symmetry_A
N14 H14A Se6 0.91 2.72 3.564(16) 153.9 .
N13 H13 Se3 0.92 2.70 3.602(16) 167.0 .
N12 H12B Se5 0.91 3.00 3.413(16) 109.3 .
N12 H12A Se8 0.91 2.89 3.673(17) 145.0 2_667
N9 H9B Se2 0.91 2.71 3.597(19) 164.5 .
N8 H8B Se6 0.91 2.93 3.693(19) 142.4 2_657
N8 H8A Se3 0.91 2.75 3.626(18) 160.7 .
N7 H7B Se1 0.91 2.71 3.497(17) 145.4 2_756
N7 H7A Se3 0.91 2.75 3.613(16) 158.1 2_756
N6 H6 Se8 0.92 2.68 3.566(16) 162.6 1_554
N5 H5B Se4 0.91 2.76 3.573(15) 149.5 2_766
N5 H5A Se2 0.91 2.71 3.567(15) 156.7 .
N4 H4B Se6 0.91 2.57 3.45(2) 164.8 1_554
N3 H3B Se4 0.91 2.93 3.656(16) 137.4 2_766
N3 H3A Se8 0.91 2.83 3.68(2) 157.9 1_554
N2 H2A Se1 0.91 2.76 3.649(17) 167.1 2_756
N1 H1B Se4 0.91 2.79 3.639(16) 155.6 .
N1 H1A Se2 0.91 2.72 3.546(15) 151.6 2_766

loop_
_geom_torsion_atom_site_label_1
_geom_torsion_atom_site_label_2
_geom_torsion_atom_site_label_3
_geom_torsion_atom_site_label_4
_geom_torsion
_geom_torsion_site_symmetry_1
_geom_torsion_site_symmetry_2
_geom_torsion_site_symmetry_3
_geom_torsion_site_symmetry_4
Se4 Sb1 Se1 Sm1 -59.57(10) . . . .
Se3 Sb1 Se1 Sm1 179.94(8) . . . .
Se2 Sb1 Se1 Sm1 58.65(10) . . . .
Se7 Sb2 Se5 Sm2 -67.51(12) . . . .
Se6 Sb2 Se5 Sm2 50.42(12) . . . .
Se8 Sb2 Se5 Sm2 170.11(9) . . . .
Sb1 Se1 Sm1 N1 37.7(4) . . . .
Sb1 Se1 Sm1 N3 -15.6(10) . . . .
Sb1 Se1 Sm1 N5 -37.1(4) . . . .
Sb1 Se1 Sm1 N6 -105.3(4) . . . .
Sb1 Se1 Sm1 N2 105.4(3) . . . .
Sb1 Se1 Sm1 N7 -173.2(4) . . . .
Sb1 Se1 Sm1 N4 154.7(8) . . . .
Sb2 Se5 Sm2 N9 129.7(8) . . . .
Sb2 Se5 Sm2 N11 43.3(4) . . . .
Sb2 Se5 Sm2 N13 -101.2(4) . . . .
Sb2 Se5 Sm2 N12 -169.3(4) . . . .
Sb2 Se5 Sm2 N8 -38.0(9) . . . .
Sb2 Se5 Sm2 N10 113.7(4) . . . .
Sb2 Se5 Sm2 N14 -32.1(4) . . . .
N3 Sm1 N1 C1 -104.2(16) . . . .
N5 Sm1 N1 C1 -177.7(16) . . . .
N6 Sm1 N1 C1 166.1(14) . . . .
N2 Sm1 N1 C1 14.5(15) . . . .
N7 Sm1 N1 C1 47.0(19) . . . .
N4 Sm1 N1 C1 -46.2(17) . . . .
Se1 Sm1 N1 C1 98.1(15) . . . .
N1 Sm1 N2 C2 15.9(15) . . . .
N3 Sm1 N2 C2 84.6(16) . . . .
N5 Sm1 N2 C2 -2.2(19) . . . .
N6 Sm1 N2 C2 -131.9(15) . . . .
N7 Sm1 N2 C2 -143.9(16) . . . .
N4 Sm1 N2 C2 138.7(16) . . . .
Se1 Sm1 N2 C2 -69.9(15) . . . .
N1 Sm1 N3 C3 87.6(15) . . . .
N5 Sm1 N3 C3 163.9(17) . . . .
N6 Sm1 N3 C3 -132.7(15) . . . .
N2 Sm1 N3 C3 27.2(17) . . . .
N7 Sm1 N3 C3 -68.1(18) . . . .
N4 Sm1 N3 C3 -32.2(15) . . . .
Se1 Sm1 N3 C3 141.3(12) . . . .
N1 Sm1 N4 C4 -55.8(19) . . . .
N3 Sm1 N4 C4 11.5(17) . . . .
N5 Sm1 N4 C4 33(2) . . . .
N6 Sm1 N4 C4 103.7(18) . . . .
N2 Sm1 N4 C4 -112.3(19) . . . .
N7 Sm1 N4 C4 164.9(19) . . . .
Se1 Sm1 N4 C4 -163.5(14) . . . .
N1 Sm1 N5 C5 176.4(13) . . . .
N3 Sm1 N5 C5 91.4(13) . . . .
N6 Sm1 N5 C5 -14.9(12) . . . .
N2 Sm1 N5 C5 -166.3(12) . . . .
N7 Sm1 N5 C5 -39.1(15) . . . .
N4 Sm1 N5 C5 71.0(15) . . . .
Se1 Sm1 N5 C5 -99.0(12) . . . .
N1 Sm1 N6 C7 -127.8(15) . . . .
N3 Sm1 N6 C7 148.6(15) . . . .
N5 Sm1 N6 C7 -144.8(16) . . . .
N2 Sm1 N6 C7 2(2) . . . .
N7 Sm1 N6 C7 15.2(15) . . . .
N4 Sm1 N6 C7 82.7(16) . . . .
Se1 Sm1 N6 C7 -59.5(15) . . . .
N1 Sm1 N6 C6 1.5(16) . . . .
N3 Sm1 N6 C6 -82.1(13) . . . .
N5 Sm1 N6 C6 -15.4(12) . . . .
N2 Sm1 N6 C6 131.7(12) . . . .
N7 Sm1 N6 C6 144.6(14) . . . .
N4 Sm1 N6 C6 -148.0(12) . . . .
Se1 Sm1 N6 C6 69.9(12) . . . .
N1 Sm1 N7 C8 152.4(13) . . . .
N3 Sm1 N7 C8 -67.6(16) . . . .
N5 Sm1 N7 C8 34.5(17) . . . .
N6 Sm1 N7 C8 10.1(14) . . . .
N2 Sm1 N7 C8 -177.4(15) . . . .
N4 Sm1 N7 C8 -101.0(15) . . . .
Se1 Sm1 N7 C8 98.5(14) . . . .
N9 Sm2 N8 C9 -2.7(16) . . . .
N11 Sm2 N8 C9 92.0(17) . . . .
N13 Sm2 N8 C9 -128.4(17) . . . .
N12 Sm2 N8 C9 -69.7(18) . . . .
N10 Sm2 N8 C9 26.0(19) . . . .
N14 Sm2 N8 C9 163.2(18) . . . .
Se5 Sm2 N8 C9 169.4(13) . . . .
N11 Sm2 N9 C10 -62.9(15) . . . .
N13 Sm2 N9 C10 97.6(15) . . . .
N12 Sm2 N9 C10 158.1(15) . . . .
N8 Sm2 N9 C10 29.4(14) . . . .
N10 Sm2 N9 C10 -127.7(15) . . . .
N14 Sm2 N9 C10 11.3(18) . . . .
Se5 Sm2 N9 C10 -144.1(12) . . . .
N9 Sm2 N10 C11B 113(3) . . . .
N11 Sm2 N10 C11B 8(3) . . . .
N13 Sm2 N10 C11B -134(3) . . . .
N12 Sm2 N10 C11B -155(3) . . . .
N8 Sm2 N10 C11B 86(3) . . . .
N14 Sm2 N10 C11B -20(3) . . . .
Se5 Sm2 N10 C11B -76(3) . . . .
N9 Sm2 N10 C11A 76(2) . . . .
N11 Sm2 N10 C11A -29(2) . . . .
N13 Sm2 N10 C11A -171.1(19) . . . .
N12 Sm2 N10 C11A 168(2) . . . .
N8 Sm2 N10 C11A 49(2) . . . .
N14 Sm2 N10 C11A -57(2) . . . .
Se5 Sm2 N10 C11A -114(2) . . . .
N9 Sm2 N11 C12 -64(2) . . . .
N13 Sm2 N11 C12 142.9(19) . . . .
N12 Sm2 N11 C12 28(2) . . . .
N8 Sm2 N11 C12 -129(2) . . . .
N10 Sm2 N11 C12 2.7(19) . . . .
N14 Sm2 N11 C12 164(2) . . . .
Se5 Sm2 N11 C12 80(2) . . . .
N9 Sm2 N12 C13 -117.1(15) . . . .
N11 Sm2 N12 C13 147.7(15) . . . .
N13 Sm2 N12 C13 7.2(14) . . . .
N8 Sm2 N12 C13 -60.8(17) . . . .
N10 Sm2 N12 C13 171.7(16) . . . .
N14 Sm2 N12 C13 30.3(18) . . . .
Se5 Sm2 N12 C13 93.7(15) . . . .
N9 Sm2 N13 C14 91.3(14) . . . .
N11 Sm2 N13 C14 -119.7(14) . . . .
N12 Sm2 N13 C14 20.1(13) . . . .
N8 Sm2 N13 C14 148.3(14) . . . .
N10 Sm2 N13 C14 -2.2(17) . . . .
N14 Sm2 N13 C14 -141.3(14) . . . .
Se5 Sm2 N13 C14 -57.4(13) . . . .
N9 Sm2 N13 C15 -143.8(12) . . . .
N11 Sm2 N13 C15 5.2(16) . . . .
N12 Sm2 N13 C15 145.1(14) . . . .
N8 Sm2 N13 C15 -86.7(13) . . . .
N10 Sm2 N13 C15 122.7(13) . . . .
N14 Sm2 N13 C15 -16.4(12) . . . .
Se5 Sm2 N13 C15 67.5(12) . . . .
N9 Sm2 N14 C16 96.1(14) . . . .
N11 Sm2 N14 C16 180.0(14) . . . .
N13 Sm2 N14 C16 -14.3(12) . . . .
N12 Sm2 N14 C16 -37.2(16) . . . .
N8 Sm2 N14 C16 78.8(13) . . . .
N10 Sm2 N14 C16 -152.7(12) . . . .
Se5 Sm2 N14 C16 -98.2(13) . . . .
Sm1 N1 C1 C2 -41(2) . . . .
Sm1 N2 C2 C1 -43(2) . . . .
N1 C1 C2 N2 55(3) . . . .
Sm1 N3 C3 C4 52(2) . . . .
Sm1 N4 C4 C3 12(3) . . . .
N3 C3 C4 N4 -42(3) . . . .
Sm1 N5 C5 C6 43.1(19) . . . .
C7 N6 C6 C5 175.0(18) . . . .
Sm1 N6 C6 C5 43.9(19) . . . .
N5 C5 C6 N6 -56(2) . . . .
C6 N6 C7 C8 -172(2) . . . .
Sm1 N6 C7 C8 -41(3) . . . .
N6 C7 C8 N7 49(3) . . . .
Sm1 N7 C8 C7 -33(2) . . . .
Sm2 N8 C9 C10 -24(3) . . . .
N8 C9 C10 N9 50(3) . . . .
Sm2 N9 C10 C9 -56(2) . . . .
C11B N10 C11A C12 -64.2(14) . . . .
Sm2 N10 C11A C12 51(4) . . . .
C11A N10 C11B C12 64.6(14) . . . .
Sm2 N10 C11B C12 -17(5) . . . .
Sm2 N11 C12 C11B -15(5) . . . .
Sm2 N11 C12 C11A 24(4) . . . .
N10 C11B C12 N11 21(6) . . . .
N10 C11B C12 C11A -64.4(14) . . . .
N10 C11A C12 N11 -51(5) . . . .
N10 C11A C12 C11B 64.2(14) . . . .
Sm2 N12 C13 C14 -32(2) . . . .
C15 N13 C14 C13 -174(2) . . . .
Sm2 N13 C14 C13 -48(2) . . . .
N12 C13 C14 N13 53(3) . . . .
C14 N13 C15 C16 170.4(18) . . . .
Sm2 N13 C15 C16 44.6(19) . . . .
Sm2 N14 C16 C15 42.8(18) . . . .
N13 C15 C16 N14 -58(2) . . . .
